data_9001241
loop_
_publ_author_name
'Makino, K.'
'Tomita, K.'

_publ_section_title
;
 Cation distribution in the octahedral sites of hornblendes
 sample E-P from Einstodingen, Antarctica
;
_journal_name_full 'American Mineralogist'
_journal_page_first 1097
_journal_page_last 1105
_journal_volume 74
_journal_year 1989
_chemical_formula_sum 'Al2.04 Ca1.99 Fe0.9 H2 Mg4.1 Na1.89 O24 Si5.96'
_chemical_name_mineral Pargasite
_space_group_IT_number 12
_symmetry_space_group_name_Hall '-C 2y'
_symmetry_space_group_name_H-M 'C 1 2/m 1'
_cell_angle_alpha 90
_cell_angle_beta 105.42
_cell_angle_gamma 90
_cell_formula_units_Z 2
_cell_length_a 9.900
_cell_length_b 17.95
_cell_length_c 5.311
_cell_volume 909.817
_database_code_amcsd 0001268
_exptl_crystal_density_diffrn 3.218
_cod_original_formula_sum '(Si5.96 Al2.04) (Mg4.1 Fe.9) Ca1.99 Na1.89 O24 H2'
_cod_database_code 9001241

loop_
_space_group_symop_operation_xyz
x,y,z
1/2+x,1/2+y,z
x,-y,z
1/2+x,1/2-y,z
-x,y,-z
1/2-x,1/2+y,-z
-x,-y,-z
1/2-x,1/2-y,-z

loop_
_atom_site_label
_atom_site_fract_x
_atom_site_fract_y
_atom_site_fract_z
_atom_site_occupancy
_atom_site_U_iso_or_equiv
_atom_site_type_symbol
_atom_site_attached_hydrogens
Si1 0.27760 0.08630 0.30490 0.50000 0.00557 Si 0
Al1 0.27760 0.08630 0.30490 0.50000 0.00557 Al 0
Si2 0.29610 0.17410 0.81620 0.99000 0.00595 Si 0
Al2 0.29610 0.17410 0.81620 0.01000 0.00595 Al 0
Mg1 0.00000 0.09030 0.50000 0.82200 0.01165 Mg 0
Fe1 0.00000 0.09030 0.50000 0.17800 0.01165 Fe 0
Mg2 0.00000 0.17680 0.00000 0.83800 0.00798 Mg 0
Fe2 0.00000 0.17680 0.00000 0.16200 0.00798 Fe 0
Mg3 0.00000 0.00000 0.00000 0.78000 0.01102 Mg 0
Fe3 0.00000 0.00000 0.00000 0.22000 0.01102 Fe 0
Ca4 0.00000 0.28090 0.50000 0.99500 0.00849 Ca 0
Na4 0.00000 0.28090 0.50000 0.00500 0.00849 Na 0
NaAm 0.02030 0.50000 0.04260 0.94000 0.02191 Na 0
O1 0.10450 0.09020 0.21480 1.00000 0.01051 O 0
O2 0.12040 0.17500 0.73750 1.00000 0.01039 O 0
O-H3 0.11230 0.00000 0.71510 1.00000 0.00963 O 1
O4 0.36870 0.25060 0.79340 1.00000 0.01102 O 0
O5 0.34910 0.13980 0.11290 1.00000 0.01089 O 0
O6 0.34180 0.11860 0.61080 1.00000 0.01165 O 0
O7 0.33440 0.00000 0.28800 1.00000 0.01520 O 0

loop_
_cod_changelog_entry_id
_cod_changelog_entry_author
_cod_changelog_entry_date
_cod_changelog_entry_text
1
;cod-tools version 3.8.0
Id: cif_guess_AMCSD_atom_types 9574 2023-05-10 09:00:05Z saulius
;
2023-05-10T18:47:11+03:00
;Derived atom types and hydrogen counts
from atom names that follow the AMCSD naming convention
(Wat == water, O-H == hydroxyl).
;

loop_
_cod_related_entry_id
_cod_related_entry_database
_cod_related_entry_code
1 AMCSD 0001268
